data_4300457
_journal_name_full 'Inorganic Chemistry'
_journal_paper_doi 10.1021/ic051290t
_journal_year 2006
_chemical_formula_moiety 'C31 H52 Cl Cu N6 '
_chemical_formula_sum 'C31 H52 Cl Cu N6'
_chemical_formula_weight 607.79
_space_group_IT_number 62
_space_group_name_Hall '-P 2ac 2n'
_space_group_name_H-M_alt 'P n m a'
_symmetry_cell_setting orthorhombic
_symmetry_Int_Tables_number 62
_symmetry_space_group_name_Hall '-P 2ac 2n'
_symmetry_space_group_name_H-M 'P n m a'
_cell_angle_alpha 90
_cell_angle_beta 90
_cell_angle_gamma 90
_cell_formula_units_Z 4
_cell_length_a 19.985(9)
_cell_length_b 16.608(7)
_cell_length_c 9.847(5)
_cell_measurement_temperature 212.1
_cell_volume 3268.4(25)
_exptl_crystal_density_diffrn 1.235
_cod_original_formula_sum 'C31 H52 Cl Cu N6 '
_cod_database_code 4300457

loop_
_symmetry_equiv_pos_site_id
_symmetry_equiv_pos_as_xyz
1 +X,+Y,+Z
2 1/2-X,1/2+Y,1/2+Z
3 +X,1/2-Y,+Z
4 1/2-X,-Y,1/2+Z
5 -X,-Y,-Z
6 1/2+X,1/2-Y,1/2-Z
7 -X,1/2+Y,-Z
8 1/2+X,+Y,1/2-Z

loop_
_atom_site_label
_atom_site_type_symbol
_atom_site_fract_x
_atom_site_fract_y
_atom_site_fract_z
_atom_site_U_iso_or_equiv
_atom_site_adp_type
_atom_site_occupancy
_atom_site_symmetry_multiplicity
_atom_site_calc_flag
_atom_site_refinement_flags
_atom_site_disorder_assembly
_atom_site_disorder_group
Cu1 Cu 0.31658(3) 0.2500 0.70997(9) 0.0407(2) Uani 1.00 2 d S . .
Cl1 Cl 0.42643(6) 0.2500 0.6971(2) 0.0472(5) Uani 1.00 2 d S . .
N11 N 0.2469(2) 0.2500 0.5446(5) 0.0249(12) Uani 1.00 2 d S . .
N12 N 0.1812(2) 0.2500 0.5863(4) 0.0225(12) Uani 1.00 2 d S . .
N21 N 0.25468(13) 0.1583(2) 0.8041(3) 0.0234(8) Uani 1.00 1 d . . .
N22 N 0.18754(13) 0.1775(2) 0.7978(3) 0.0220(8) Uani 1.00 1 d . . .
C1 C 0.1658(2) 0.250000(10) 0.7298(5) 0.020(1) Uani 1.00 2 d S . .
C10 C 0.3483(2) 0.1744(3) 0.3542(5) 0.046(1) Uani 1.00 1 d . . .
C11 C 0.2868(3) 0.250000(10) 0.1730(6) 0.044(2) Uani 1.00 2 d S . .
C13 C 0.3065(3) 0.2500 0.3226(5) 0.030(2) Uani 1.00 2 d S . .
C14 C 0.2439(3) 0.2500 0.4094(6) 0.026(2) Uani 1.00 2 d S . .
C15 C 0.1775(3) 0.250000(10) 0.3654(6) 0.033(2) Uani 1.00 2 d S . .
C16 C 0.1376(3) 0.2500 0.4811(6) 0.028(2) Uani 1.00 2 d S . .
C17 C 0.0628(3) 0.250000(10) 0.4929(6) 0.038(2) Uani 1.00 2 d S . .
C18 C 0.0330(3) 0.1799(4) 0.4317(13) 0.188(4) Uani 1.00 1 d . . .
C20 C 0.3468(2) 0.0121(4) 0.7566(5) 0.062(2) Uani 1.00 1 d . . .
C21 C 0.3083(2) -0.0289(3) 0.9870(6) 0.058(2) Uani 1.00 1 d . . .
C22 C 0.3739(2) 0.0948(3) 0.9587(5) 0.050(1) Uani 1.00 1 d . . .
C23 C 0.3211(2) 0.0418(2) 0.8930(4) 0.0274(10) Uani 1.00 1 d . . .
C24 C 0.2566(2) 0.0878(2) 0.8691(4) 0.0248(10) Uani 1.00 1 d . . .
C25 C 0.1913(2) 0.0632(2) 0.9034(4) 0.0296(11) Uani 1.00 1 d . . .
C26 C 0.1487(2) 0.1206(2) 0.8582(4) 0.0243(10) Uani 1.00 1 d . . .
C27 C 0.0733(2) 0.1243(3) 0.8691(4) 0.0360(12) Uani 1.00 1 d . . .
C28 C 0.0532(3) 0.1296(5) 1.0156(6) 0.133(3) Uani 1.00 1 d . . .
C29 C 0.0429(3) 0.0532(4) 0.7994(8) 0.132(3) Uani 1.00 1 d . . .
H1 H 0.1184 0.2500 0.7354 0.024 Uiso 1.00 2 c R . .
H2 H 0.3228 0.1275 0.3346 0.056 Uiso 1.00 1 c R . .
H3 H 0.3876 0.1747 0.2999 0.055 Uiso 1.00 1 c R . .
H4 H 0.3605 0.1744 0.4475 0.056 Uiso 1.00 1 c R . .
H5 H 0.3259 0.2500 0.1179 0.052 Uiso 1.00 2 c R . .
H6 H 0.2610 0.2033 0.1540 0.052 Uiso 1.00 1 c R . .
H7 H 0.1623 0.2500 0.2740 0.040 Uiso 1.00 2 c R . .
H8 H 0.0507 0.2500 0.5862 0.046 Uiso 1.00 2 c R . .
H9 H -0.0144 0.1823 0.4390 0.226 Uiso 1.00 1 c R . .
H10 H 0.0454 0.1806 0.3386 0.226 Uiso 1.00 1 c R . .
H11 H 0.0487 0.1317 0.4727 0.226 Uiso 1.00 1 c R . .
H12 H 0.3144 -0.0225 0.7172 0.074 Uiso 1.00 1 c R . .
H13 H 0.3545 0.0566 0.6980 0.074 Uiso 1.00 1 c R . .
H14 H 0.3875 -0.0166 0.7694 0.074 Uiso 1.00 1 c R . .
H15 H 0.2925 -0.0091 1.0716 0.069 Uiso 1.00 1 c R . .
H16 H 0.2758 -0.0638 0.9485 0.069 Uiso 1.00 1 c R . .
H17 H 0.3488 -0.0578 1.0007 0.069 Uiso 1.00 1 c R . .
H18 H 0.4137 0.0647 0.9725 0.060 Uiso 1.00 1 c R . .
H19 H 0.3830 0.1394 0.9013 0.060 Uiso 1.00 1 c R . .
H20 H 0.3576 0.1136 1.0437 0.060 Uiso 1.00 1 c R . .
H21 H 0.1793 0.0152 0.9500 0.035 Uiso 1.00 1 c R . .
H22 H 0.0583 0.1717 0.8245 0.043 Uiso 1.00 1 c R . .
H23 H 0.0735 0.1755 1.0557 0.159 Uiso 1.00 1 c R . .
H24 H 0.0059 0.1338 1.0235 0.159 Uiso 1.00 1 c R . .
H25 H 0.0680 0.0823 1.0607 0.159 Uiso 1.00 1 c R . .
H26 H -0.0045 0.0561 0.8029 0.158 Uiso 1.00 1 c R . .
H27 H 0.0571 0.0522 0.7074 0.159 Uiso 1.00 1 c R . .
H28 H 0.0575 0.0056 0.8439 0.158 Uiso 1.00 1 c R . .

loop_
_atom_site_aniso_label
_atom_site_aniso_U_11
_atom_site_aniso_U_22
_atom_site_aniso_U_33
_atom_site_aniso_U_12
_atom_site_aniso_U_13
_atom_site_aniso_U_23
Cu1 0.0145(3) 0.0542(6) 0.0535(6) 0.0000 0.0046(4) 0.0000
Cl1 0.0153(7) 0.0579(11) 0.0683(12) 0.0000 0.0060(8) 0.0000
N11 0.015(2) 0.029(3) 0.030(3) 0.0000 0.005(2) 0.0000
N12 0.014(2) 0.031(3) 0.023(3) 0.0000 0.001(2) 0.0000
N21 0.0136(13) 0.028(2) 0.029(2) 0.0023(12) 0.002(1) -0.001(2)
N22 0.0122(13) 0.028(2) 0.026(2) -0.0004(12) 0.002(1) 0.004(2)
C1 0.012(2) 0.019(3) 0.028(3) 0.0000 0.003(2) 0.0000
C10 0.038(2) 0.056(3) 0.045(3) 0.011(2) 0.016(2) -0.000(3)
C11 0.046(4) 0.048(4) 0.037(4) 0.0000 0.017(3) 0.0000
C13 0.029(3) 0.036(3) 0.025(4) 0.0000 0.011(2) 0.0000
C14 0.025(3) 0.029(3) 0.025(3) 0.0000 0.007(3) 0.0000
C15 0.031(3) 0.051(4) 0.018(3) 0.0000 0.002(3) 0.0000
C16 0.022(3) 0.031(3) 0.031(3) 0.0000 -0.001(3) 0.0000
C17 0.020(3) 0.068(5) 0.025(3) 0.0000 -0.000(3) 0.0000
C18 0.027(3) 0.095(6) 0.44(2) -0.020(4) 0.022(6) -0.105(8)
C20 0.051(3) 0.086(4) 0.049(3) 0.039(3) -0.006(2) -0.016(3)
C21 0.033(2) 0.047(3) 0.093(4) 0.013(2) 0.001(3) 0.028(3)
C22 0.030(2) 0.051(3) 0.069(3) 0.009(2) -0.011(2) -0.002(3)
C23 0.022(2) 0.027(2) 0.033(2) 0.006(2) -0.002(2) -0.001(2)
C24 0.024(2) 0.025(2) 0.026(2) 0.003(2) -0.001(2) -0.003(2)
C25 0.026(2) 0.030(2) 0.033(2) -0.003(2) 0.001(2) 0.010(2)
C26 0.017(2) 0.027(2) 0.029(2) -0.002(2) 0.001(2) 0.004(2)
C27 0.017(2) 0.042(3) 0.049(3) 0.001(2) 0.009(2) 0.023(2)
C28 0.041(3) 0.297(11) 0.061(4) 0.066(5) 0.024(3) 0.044(6)
C29 0.027(3) 0.107(6) 0.262(10) -0.009(3) -0.012(5) -0.072(6)

loop_
_geom_bond_atom_site_label_1
_geom_bond_atom_site_label_2
_geom_bond_distance
_geom_bond_publ_flag
_geom_bond_site_symmetry_1
_geom_bond_site_symmetry_2
Cu1 Cl1 2.199(1) ? . .
Cu1 N11 2.143(4) ? . .
Cu1 N21 2.170(3) ? . .
Cu1 N21 2.170(3) ? . 55503
N11 N12 1.376(6) ? . .
N11 C14 1.333(7) ? . .
N12 C1 1.446(7) ? . .
N12 C16 1.353(7) ? . .
N21 N22 1.381(4) ? . .
N21 C24 1.335(5) ? . .
N22 C1 1.444(4) ? . .
N22 C26 1.361(5) ? . .
C1 N22 1.444(4) ? . 55503
C10 C13 1.540(5) ? . .
C11 C13 1.525(8) ? . .
C13 C10 1.540(5) ? . 55503
C13 C14 1.515(7) ? . .
C14 C15 1.395(8) ? . .
C15 C16 1.390(8) ? . .
C16 C17 1.500(7) ? . .
C17 C18 1.440(9) ? . .
C17 C18 1.440(9) ? . 55503
C20 C23 1.520(6) ? . .
C21 C23 1.517(6) ? . .
C22 C23 1.518(6) ? . .
C23 C24 1.518(5) ? . .
C24 C25 1.407(5) ? . .
C25 C26 1.354(5) ? . .
C26 C27 1.512(5) ? . .
C27 C28 1.500(7) ? . .
C27 C29 1.495(8) ? . .
C1 H1 0.9499 ? . .
C10 H2 0.9500 ? . .
C10 H3 0.9501 ? . .
C10 H4 0.9500 ? . .
C11 H5 0.9501 ? . .
C11 H6 0.9499 ? . .
C11 H6 0.9499 ? . 55503
C15 H7 0.9500 ? . .
C17 H8 0.9500 ? . .
C18 H9 0.9500 ? . .
C18 H10 0.9500 ? . .
C18 H11 0.9500 ? . .
C20 H12 0.9500 ? . .
C20 H13 0.9500 ? . .
C20 H14 0.9501 ? . .
C21 H15 0.9500 ? . .
C21 H16 0.9500 ? . .
C21 H17 0.9500 ? . .
C22 H18 0.9501 ? . .
C22 H19 0.9499 ? . .
C22 H20 0.9500 ? . .
C25 H21 0.9500 ? . .
C27 H22 0.9500 ? . .
C28 H23 0.9500 ? . .
C28 H24 0.9499 ? . .
C28 H25 0.9500 ? . .
C29 H26 0.9500 ? . .
C29 H27 0.9500 ? . .
C29 H28 0.9500 ? . .
